data_4063494
loop_
_publ_author_name
'Chen, Tianniu'
'Hunks, William'
'Chen, Philip S.'
'Xu, Chongying'
'DiPasquale, Antonio G.'
'Rheingold, Arnold L.'

_publ_section_title
;
 Synthesis, Structural Characterization, and Thermal Properties of the
 First Germanium N,N,N',N'-Tetraalkylguanidinates
;
_journal_issue 2
_journal_name_full Organometallics
_journal_page_first 501
_journal_page_last 504
_journal_paper_doi 10.1021/om900801w
_journal_volume 29
_journal_year 2010
_chemical_formula_sum 'C14 H36 Ge N8'
_chemical_formula_weight 389.10
_chemical_name_common BH1518-81-2
_chemical_name_systematic
;
 ?
;
_space_group.centring_type P

_space_group_IT_number 14
_space_group.IT_number 14

_symmetry_cell_setting monoclinic
_symmetry_space_group_name_Hall '-P 2yn'
_symmetry_space_group_name_H-M 'P 1 21/n 1'
_atom_sites_solution_hydrogens geom
_atom_sites_solution_primary direct
_atom_sites_solution_secondary difmap
_audit_creation_method SHELXL-97
_cell_angle_alpha 90.00
_cell_angle_beta 100.3190(10)
_cell_angle_gamma 90.00
_cell_formula_units_Z 4
_cell_length_a 8.6692(4)
_cell_length_b 15.7430(7)
_cell_length_c 14.9497(7)
_cell_measurement_reflns_used 9923
_cell_measurement_temperature 100(2)
_cell_measurement_theta_max 68.37
_cell_measurement_theta_min 2.81
_cell_volume 2007.32(16)
_computing_cell_refinement 'Bruker SMART'
_computing_data_collection 'Bruker SMART'
_computing_data_reduction 'Bruker SAINT'
_computing_molecular_graphics ORTEP-32
_computing_publication_material WinGX
_computing_structure_refinement SHELXL-97
_computing_structure_solution SIR-2004
_diffrn_ambient_temperature 100(2)
_diffrn_measured_fraction_theta_full 0.994
_diffrn_measured_fraction_theta_max 0.976
_diffrn_measurement_device_type 'CCD area detector'
_diffrn_measurement_method 'phi and omega scans'
_diffrn_radiation_monochromator graphite
_diffrn_radiation_source 'fine-focus sealed tube'
_diffrn_radiation_type CuK\a
_diffrn_radiation_wavelength 1.54178
_diffrn_reflns_av_R_equivalents 0.0216
_diffrn_reflns_av_sigmaI/netI 0.0158
_diffrn_reflns_limit_h_max 10
_diffrn_reflns_limit_h_min -10
_diffrn_reflns_limit_k_max 18
_diffrn_reflns_limit_k_min -19
_diffrn_reflns_limit_l_max 18
_diffrn_reflns_limit_l_min -17
_diffrn_reflns_number 15557
_diffrn_reflns_theta_full 67.00
_diffrn_reflns_theta_max 68.91
_diffrn_reflns_theta_min 4.11
_exptl_absorpt_coefficient_mu 2.163
_exptl_absorpt_correction_T_max 0.8460
_exptl_absorpt_correction_T_min 0.7813
_exptl_absorpt_correction_type multi-scan
_exptl_absorpt_process_details SADABS
_exptl_crystal_colour colorless
_exptl_crystal_density_diffrn 1.288
_exptl_crystal_density_method 'not measured'
_exptl_crystal_description block
_exptl_crystal_F_000 832
_exptl_crystal_size_max 0.12
_exptl_crystal_size_mid 0.08
_exptl_crystal_size_min 0.08
_refine_diff_density_max 0.203
_refine_diff_density_min -0.424
_refine_diff_density_rms 0.063
_refine_ls_extinction_method none
_refine_ls_goodness_of_fit_ref 1.104
_refine_ls_hydrogen_treatment constr
_refine_ls_matrix_type full
_refine_ls_number_parameters 220
_refine_ls_number_reflns 3645
_refine_ls_number_restraints 0
_refine_ls_restrained_S_all 1.104
_refine_ls_R_factor_all 0.0262
_refine_ls_R_factor_gt 0.0253
_refine_ls_shift/su_max 0.001
_refine_ls_shift/su_mean 0.000
_refine_ls_structure_factor_coef Fsqd
_refine_ls_weighting_details 'calc w=1/[\s^2^(Fo^2^)+(0.0277P)^2^+1.4849P] where P=(Fo^2^+2Fc^2^)/3'
_refine_ls_weighting_scheme calc
_refine_ls_wR_factor_gt 0.0632
_refine_ls_wR_factor_ref 0.0637
_reflns_number_gt 3550
_reflns_number_total 3645
_reflns_threshold_expression >2sigma(I)
_cod_data_source_file om900801w_si_002.cif
_cod_data_source_block atmi64
_cod_depositor_comments
;
The following automatic conversions were performed:

'_symmetry_cell_setting' value 'Monoclinic' changed to 'monoclinic'
according to the built-in table from CIF Core dictionary named
'cif_core.dic' version 2.4.1 from 2010-06-29.

Automatic conversion script
Id: cif_fix_values 1673 2011-04-08 12:14:43Z adriana 

The following automatic conversions were performed:

'_space_group.centring_type' value 'primitive' was replaced with the
value 'P' as specified in the replacement file
'/home/antanas/src/cod-tools/trunk/data/replacement-values/replacement_values.lst'.

Automatic conversion script
Id: cif_fix_values 5642 2017-10-24 12:04:52Z antanas 
;
_cod_original_sg_symbol_H-M P2(1)/n
_cod_database_code 4063494

loop_
_symmetry_equiv_pos_as_xyz
'x, y, z'
'-x+1/2, y+1/2, -z+1/2'
'-x, -y, -z'
'x-1/2, -y-1/2, z-1/2'

loop_
_atom_site_label
_atom_site_type_symbol
_atom_site_fract_x
_atom_site_fract_y
_atom_site_fract_z
_atom_site_U_iso_or_equiv
_atom_site_adp_type
_atom_site_occupancy
_atom_site_symmetry_multiplicity
_atom_site_calc_flag
_atom_site_refinement_flags
_atom_site_disorder_assembly
_atom_site_disorder_group
C1 C 0.9818(2) 0.33537(11) 0.24966(12) 0.0215(4) Uani 1 1 d . . .
H1A H 1.0270 0.2785 0.2611 0.032 Uiso 1 1 calc R . .
H1B H 1.0169 0.3715 0.3028 0.032 Uiso 1 1 calc R . .
H1C H 1.0163 0.3601 0.1964 0.032 Uiso 1 1 calc R . .
C2 C 0.7543(2) 0.27846(15) 0.15352(13) 0.0345(5) Uani 1 1 d . . .
H2A H 0.7833 0.3052 0.0997 0.052 Uiso 1 1 calc R . .
H2B H 0.6399 0.2741 0.1455 0.052 Uiso 1 1 calc R . .
H2C H 0.8005 0.2216 0.1616 0.052 Uiso 1 1 calc R . .
C3 C 0.3697(2) 0.38344(13) 0.28777(13) 0.0264(4) Uani 1 1 d . . .
H3A H 0.3518 0.4211 0.3371 0.040 Uiso 1 1 calc R . .
H3B H 0.3562 0.3243 0.3052 0.040 Uiso 1 1 calc R . .
H3C H 0.2942 0.3967 0.2325 0.040 Uiso 1 1 calc R . .
C4 C 0.5574(2) 0.48273(12) 0.24802(13) 0.0266(4) Uani 1 1 d . . .
H4A H 0.4788 0.5007 0.1960 0.040 Uiso 1 1 calc R . .
H4B H 0.6622 0.4871 0.2324 0.040 Uiso 1 1 calc R . .
H4C H 0.5513 0.5194 0.3002 0.040 Uiso 1 1 calc R . .
C5 C 0.6460(2) 0.16737(10) 0.39456(12) 0.0189(3) Uani 1 1 d . . .
C6 C 0.5487(2) 0.02152(11) 0.38764(12) 0.0271(4) Uani 1 1 d . . .
H6A H 0.4944 0.0148 0.3247 0.041 Uiso 1 1 calc R . .
H6B H 0.5019 -0.0166 0.4272 0.041 Uiso 1 1 calc R . .
H6C H 0.6599 0.0075 0.3917 0.041 Uiso 1 1 calc R . .
C7 C 0.3723(2) 0.13855(13) 0.39696(13) 0.0281(4) Uani 1 1 d . . .
H7A H 0.3655 0.1959 0.4215 0.042 Uiso 1 1 calc R . .
H7B H 0.3064 0.0999 0.4251 0.042 Uiso 1 1 calc R . .
H7C H 0.3358 0.1394 0.3310 0.042 Uiso 1 1 calc R . .
C8 C 0.8350(2) 0.09499(13) 0.51642(15) 0.0341(5) Uani 1 1 d . . .
H8A H 0.7416 0.0893 0.5444 0.051 Uiso 1 1 calc R . .
H8B H 0.9176 0.1243 0.5586 0.051 Uiso 1 1 calc R . .
H8C H 0.8720 0.0385 0.5027 0.051 Uiso 1 1 calc R . .
C9 C 0.9295(2) 0.17470(12) 0.39615(15) 0.0296(4) Uani 1 1 d . . .
H9A H 0.8960 0.1893 0.3319 0.044 Uiso 1 1 calc R . .
H9B H 1.0102 0.1305 0.4019 0.044 Uiso 1 1 calc R . .
H9C H 0.9725 0.2253 0.4299 0.044 Uiso 1 1 calc R . .
C10 C 0.84348(19) 0.37375(10) 0.50160(11) 0.0158(3) Uani 1 1 d . . .
C11 C 0.5633(2) 0.37647(13) 0.50810(13) 0.0260(4) Uani 1 1 d . . .
H11A H 0.5618 0.4245 0.4663 0.039 Uiso 1 1 calc R . .
H11B H 0.5028 0.3909 0.5554 0.039 Uiso 1 1 calc R . .
H11C H 0.5167 0.3266 0.4744 0.039 Uiso 1 1 calc R . .
C12 C 0.7395(2) 0.29440(13) 0.62146(13) 0.0293(4) Uani 1 1 d . . .
H12A H 0.6806 0.2433 0.5988 0.044 Uiso 1 1 calc R . .
H12B H 0.6983 0.3172 0.6735 0.044 Uiso 1 1 calc R . .
H12C H 0.8505 0.2800 0.6405 0.044 Uiso 1 1 calc R . .
C13 C 1.0045(2) 0.42282(11) 0.64750(11) 0.0230(4) Uani 1 1 d . . .
H13A H 0.9006 0.4366 0.6607 0.035 Uiso 1 1 calc R . .
H13B H 1.0672 0.4748 0.6495 0.035 Uiso 1 1 calc R . .
H13C H 1.0570 0.3825 0.6929 0.035 Uiso 1 1 calc R . .
C14 C 1.12332(19) 0.39483(11) 0.51290(12) 0.0200(3) Uani 1 1 d . . .
H14A H 1.1227 0.3501 0.4673 0.030 Uiso 1 1 calc R . .
H14B H 1.2195 0.3906 0.5585 0.030 Uiso 1 1 calc R . .
H14C H 1.1191 0.4505 0.4833 0.030 Uiso 1 1 calc R . .
N1 N 0.81209(17) 0.32957(9) 0.23299(10) 0.0191(3) Uani 1 1 d . . .
N2 N 0.52773(16) 0.39564(9) 0.27081(10) 0.0196(3) Uani 1 1 d . . .
N3 N 0.60167(16) 0.23133(9) 0.34385(9) 0.0177(3) Uani 1 1 d . . .
N4 N 0.83119(15) 0.38186(8) 0.41514(9) 0.0159(3) Uani 1 1 d . . .
N5 N 0.53371(17) 0.10961(9) 0.41663(10) 0.0210(3) Uani 1 1 d . . .
N6 N 0.79632(17) 0.14380(10) 0.43285(11) 0.0267(3) Uani 1 1 d . . .
N7 N 0.72333(17) 0.35780(10) 0.54972(10) 0.0222(3) Uani 1 1 d . . .
N8 N 0.98756(16) 0.38483(9) 0.55702(9) 0.0182(3) Uani 1 1 d . . .
Ge1 Ge 0.69587(2) 0.331640(11) 0.323892(12) 0.01365(7) Uani 1 1 d . . .

loop_
_atom_site_aniso_label
_atom_site_aniso_U_11
_atom_site_aniso_U_22
_atom_site_aniso_U_33
_atom_site_aniso_U_23
_atom_site_aniso_U_13
_atom_site_aniso_U_12
C1 0.0192(8) 0.0234(9) 0.0244(9) -0.0024(7) 0.0104(7) -0.0020(7)
C2 0.0328(10) 0.0506(13) 0.0224(9) -0.0144(9) 0.0114(8) -0.0131(9)
C3 0.0154(8) 0.0354(10) 0.0280(10) 0.0023(8) 0.0027(7) 0.0005(7)
C4 0.0242(9) 0.0225(9) 0.0322(10) 0.0036(8) 0.0029(8) 0.0015(7)
C5 0.0204(8) 0.0192(9) 0.0187(8) -0.0044(6) 0.0073(7) -0.0047(6)
C6 0.0418(11) 0.0199(9) 0.0218(9) -0.0005(7) 0.0112(8) -0.0094(8)
C7 0.0211(9) 0.0336(10) 0.0300(10) 0.0058(8) 0.0057(7) -0.0077(8)
C8 0.0291(10) 0.0316(10) 0.0398(11) 0.0098(9) 0.0015(8) 0.0035(8)
C9 0.0199(9) 0.0188(9) 0.0529(13) 0.0012(8) 0.0139(9) 0.0013(7)
C10 0.0163(8) 0.0122(7) 0.0194(8) -0.0001(6) 0.0045(6) -0.0006(6)
C11 0.0174(8) 0.0367(11) 0.0256(9) -0.0084(8) 0.0080(7) -0.0006(7)
C12 0.0331(10) 0.0313(10) 0.0254(9) 0.0037(8) 0.0107(8) -0.0090(8)
C13 0.0279(9) 0.0231(9) 0.0167(8) 0.0001(7) 0.0003(7) -0.0025(7)
C14 0.0158(8) 0.0223(8) 0.0213(8) 0.0025(7) 0.0018(6) -0.0017(7)
N1 0.0176(7) 0.0229(8) 0.0179(7) -0.0046(6) 0.0061(6) -0.0041(5)
N2 0.0144(7) 0.0217(7) 0.0225(7) 0.0026(6) 0.0031(5) -0.0010(6)
N3 0.0168(7) 0.0188(7) 0.0181(7) -0.0024(6) 0.0053(5) -0.0042(5)
N4 0.0151(6) 0.0154(7) 0.0171(7) -0.0015(5) 0.0028(5) -0.0016(5)
N5 0.0218(7) 0.0188(7) 0.0238(7) -0.0003(6) 0.0079(6) -0.0059(6)
N6 0.0189(7) 0.0228(8) 0.0392(9) 0.0086(7) 0.0079(7) 0.0001(6)
N7 0.0178(7) 0.0308(8) 0.0191(7) 0.0032(6) 0.0064(6) -0.0025(6)
N8 0.0168(7) 0.0213(7) 0.0160(7) 0.0002(6) 0.0017(5) -0.0021(5)
Ge1 0.01237(11) 0.01475(11) 0.01432(11) -0.00154(7) 0.00369(7) -0.00202(6)

loop_
_atom_type_symbol
_atom_type_description
_atom_type_scat_dispersion_real
_atom_type_scat_dispersion_imag
_atom_type_scat_source
C C 0.0181 0.0091 'International Tables Vol C Tables 4.2.6.8 and 6.1.1.4'
H H 0.0000 0.0000 'International Tables Vol C Tables 4.2.6.8 and 6.1.1.4'
N N 0.0311 0.0180 'International Tables Vol C Tables 4.2.6.8 and 6.1.1.4'
Ge Ge -1.0885 0.8855 'International Tables Vol C Tables 4.2.6.8 and 6.1.1.4'

loop_
_geom_angle_atom_site_label_1
_geom_angle_atom_site_label_2
_geom_angle_atom_site_label_3
_geom_angle
_geom_angle_site_symmetry_1
_geom_angle_site_symmetry_3
_geom_angle_publ_flag
N1 C1 H1A 109.5 . . ?
N1 C1 H1B 109.5 . . ?
H1A C1 H1B 109.5 . . ?
N1 C1 H1C 109.5 . . ?
H1A C1 H1C 109.5 . . ?
H1B C1 H1C 109.5 . . ?
N1 C2 H2A 109.5 . . ?
N1 C2 H2B 109.5 . . ?
H2A C2 H2B 109.5 . . ?
N1 C2 H2C 109.5 . . ?
H2A C2 H2C 109.5 . . ?
H2B C2 H2C 109.5 . . ?
N2 C3 H3A 109.5 . . ?
N2 C3 H3B 109.5 . . ?
H3A C3 H3B 109.5 . . ?
N2 C3 H3C 109.5 . . ?
H3A C3 H3C 109.5 . . ?
H3B C3 H3C 109.5 . . ?
N2 C4 H4A 109.5 . . ?
N2 C4 H4B 109.5 . . ?
H4A C4 H4B 109.5 . . ?
N2 C4 H4C 109.5 . . ?
H4A C4 H4C 109.5 . . ?
H4B C4 H4C 109.5 . . ?
N3 C5 N6 128.38(16) . . ?
N3 C5 N5 119.93(16) . . ?
N6 C5 N5 111.69(15) . . ?
N5 C6 H6A 109.5 . . ?
N5 C6 H6B 109.5 . . ?
H6A C6 H6B 109.5 . . ?
N5 C6 H6C 109.5 . . ?
H6A C6 H6C 109.5 . . ?
H6B C6 H6C 109.5 . . ?
N5 C7 H7A 109.5 . . ?
N5 C7 H7B 109.5 . . ?
H7A C7 H7B 109.5 . . ?
N5 C7 H7C 109.5 . . ?
H7A C7 H7C 109.5 . . ?
H7B C7 H7C 109.5 . . ?
N6 C8 H8A 109.5 . . ?
N6 C8 H8B 109.5 . . ?
H8A C8 H8B 109.5 . . ?
N6 C8 H8C 109.5 . . ?
H8A C8 H8C 109.5 . . ?
H8B C8 H8C 109.5 . . ?
N6 C9 H9A 109.5 . . ?
N6 C9 H9B 109.5 . . ?
H9A C9 H9B 109.5 . . ?
N6 C9 H9C 109.5 . . ?
H9A C9 H9C 109.5 . . ?
H9B C9 H9C 109.5 . . ?
N4 C10 N8 119.64(14) . . ?
N4 C10 N7 127.15(15) . . ?
N8 C10 N7 113.15(14) . . ?
N7 C11 H11A 109.5 . . ?
N7 C11 H11B 109.5 . . ?
H11A C11 H11B 109.5 . . ?
N7 C11 H11C 109.5 . . ?
H11A C11 H11C 109.5 . . ?
H11B C11 H11C 109.5 . . ?
N7 C12 H12A 109.5 . . ?
N7 C12 H12B 109.5 . . ?
H12A C12 H12B 109.5 . . ?
N7 C12 H12C 109.5 . . ?
H12A C12 H12C 109.5 . . ?
H12B C12 H12C 109.5 . . ?
N8 C13 H13A 109.5 . . ?
N8 C13 H13B 109.5 . . ?
H13A C13 H13B 109.5 . . ?
N8 C13 H13C 109.5 . . ?
H13A C13 H13C 109.5 . . ?
H13B C13 H13C 109.5 . . ?
N8 C14 H14A 109.5 . . ?
N8 C14 H14B 109.5 . . ?
H14A C14 H14B 109.5 . . ?
N8 C14 H14C 109.5 . . ?
H14A C14 H14C 109.5 . . ?
H14B C14 H14C 109.5 . . ?
C2 N1 C1 111.55(14) . . ?
C2 N1 Ge1 117.60(11) . . ?
C1 N1 Ge1 123.19(12) . . ?
C4 N2 C3 112.33(14) . . ?
C4 N2 Ge1 117.53(11) . . ?
C3 N2 Ge1 123.70(12) . . ?
C5 N3 Ge1 133.04(12) . . ?
C10 N4 Ge1 129.77(12) . . ?
C5 N5 C7 115.49(14) . . ?
C5 N5 C6 115.99(14) . . ?
C7 N5 C6 111.77(15) . . ?
C5 N6 C9 120.75(15) . . ?
C5 N6 C8 123.73(15) . . ?
C9 N6 C8 115.21(16) . . ?
C10 N7 C11 119.40(14) . . ?
C10 N7 C12 121.57(15) . . ?
C11 N7 C12 114.54(15) . . ?
C10 N8 C14 117.33(13) . . ?
C10 N8 C13 122.48(14) . . ?
C14 N8 C13 114.79(13) . . ?
N4 Ge1 N3 120.12(6) . . ?
N4 Ge1 N1 101.43(6) . . ?
N3 Ge1 N1 115.30(6) . . ?
N4 Ge1 N2 116.32(6) . . ?
N3 Ge1 N2 101.65(6) . . ?
N1 Ge1 N2 100.91(6) . . ?

loop_
_geom_bond_atom_site_label_1
_geom_bond_atom_site_label_2
_geom_bond_distance
_geom_bond_site_symmetry_2
_geom_bond_publ_flag
C1 N1 1.451(2) . ?
C1 H1A 0.9800 . ?
C1 H1B 0.9800 . ?
C1 H1C 0.9800 . ?
C2 N1 1.448(2) . ?
C2 H2A 0.9800 . ?
C2 H2B 0.9800 . ?
C2 H2C 0.9800 . ?
C3 N2 1.450(2) . ?
C3 H3A 0.9800 . ?
C3 H3B 0.9800 . ?
C3 H3C 0.9800 . ?
C4 N2 1.447(2) . ?
C4 H4A 0.9800 . ?
C4 H4B 0.9800 . ?
C4 H4C 0.9800 . ?
C5 N3 1.277(2) . ?
C5 N6 1.377(2) . ?
C5 N5 1.414(2) . ?
C6 N5 1.466(2) . ?
C6 H6A 0.9800 . ?
C6 H6B 0.9800 . ?
C6 H6C 0.9800 . ?
C7 N5 1.451(2) . ?
C7 H7A 0.9800 . ?
C7 H7B 0.9800 . ?
C7 H7C 0.9800 . ?
C8 N6 1.454(2) . ?
C8 H8A 0.9800 . ?
C8 H8B 0.9800 . ?
C8 H8C 0.9800 . ?
C9 N6 1.449(2) . ?
C9 H9A 0.9800 . ?
C9 H9B 0.9800 . ?
C9 H9C 0.9800 . ?
C10 N4 1.284(2) . ?
C10 N8 1.381(2) . ?
C10 N7 1.391(2) . ?
C11 N7 1.446(2) . ?
C11 H11A 0.9800 . ?
C11 H11B 0.9800 . ?
C11 H11C 0.9800 . ?
C12 N7 1.453(2) . ?
C12 H12A 0.9800 . ?
C12 H12B 0.9800 . ?
C12 H12C 0.9800 . ?
C13 N8 1.462(2) . ?
C13 H13A 0.9800 . ?
C13 H13B 0.9800 . ?
C13 H13C 0.9800 . ?
C14 N8 1.457(2) . ?
C14 H14A 0.9800 . ?
C14 H14B 0.9800 . ?
C14 H14C 0.9800 . ?
N1 Ge1 1.8312(14) . ?
N2 Ge1 1.8317(14) . ?
N3 Ge1 1.8268(14) . ?
N4 Ge1 1.8135(13) . ?

loop_
_cod_related_entry_id
_cod_related_entry_database
_cod_related_entry_code
1 ChemSpider 30659635
